data_4329553
loop_
_publ_author_name
'Manuela Stefanelli'
'Giuseppe Pomarico'
'Luca Tortora'
'Sara Nardis'
'Frank R. Fronczek'
'Gregory T. McCandless'
'Kevin M. Smith'
'Machima Manowong'
'Yuanyuan Fang'
'Ping Chen'
'Karl M. Kadish'
'Angela Rosa'
'Giampaolo Ricciardi'
'Roberto Paolesse'

_publ_section_title
;
 \b-Nitro-5,10,15-tritolylcorroles
;
_journal_name_full 'Inorganic Chemistry'
_journal_page_first 6928
_journal_page_last 6942
_journal_paper_doi 10.1021/ic3007926
_journal_volume 51
_journal_year 2012
_chemical_formula_moiety '2(C58 H42 Co N6 O4 P), C H2 Cl2'
_chemical_formula_sum 'C117 H86 Cl2 Co2 N12 O8 P2'
_chemical_formula_weight 2038.68
_chemical_name_common 3,12-(NO2)2TTCorrCoPPh3
_space_group_IT_number 13
_symmetry_cell_setting monoclinic
_symmetry_space_group_name_Hall '-P 2yc'
_symmetry_space_group_name_H-M 'P 1 2/c 1'
_atom_sites_solution_hydrogens geom
_atom_sites_solution_primary direct
_atom_sites_solution_secondary difmap
_audit_creation_method SHELXL-97
_audit_update_record
;
2012-02-23 # Formatted by publCIF
;
_cell_angle_alpha 90.00
_cell_angle_beta 105.212(10)
_cell_angle_gamma 90.00
_cell_formula_units_Z 2
_cell_length_a 18.225(3)
_cell_length_b 9.2487(14)
_cell_length_c 29.294(4)
_cell_measurement_reflns_used 5596
_cell_measurement_temperature 120(2)
_cell_measurement_theta_max 64.27
_cell_measurement_theta_min 3.13
_cell_volume 4764.7(13)
_computing_cell_refinement 'Bruker SAINT'
_computing_data_collection 'Bruker APEX2'
_computing_data_reduction 'Bruker SAINT'
_computing_molecular_graphics 'ORTEP-3 for Windows (Farrugia, 1997)'
_computing_publication_material 'SHELXL97 (Sheldrick, 2008) and publCIF (Westrip, 2010)'
_computing_structure_refinement 'SHELXL97 (Sheldrick, 2008)'
_computing_structure_solution 'SIR97 (Altomare et al., 1999)'
_diffrn_ambient_temperature 120(2)
_diffrn_measured_fraction_theta_full 0.962
_diffrn_measured_fraction_theta_max 0.962
_diffrn_measurement_device_type
;
Bruker Kappa Apex-II CCD area detector diffractometer (with an Oxford
Cryosystems cryostream cooler)
;
_diffrn_measurement_method '\f and \w scans'
_diffrn_radiation_monochromator graphite
_diffrn_radiation_source 'fine-focus sealed tube'
_diffrn_radiation_type CuK\a
_diffrn_radiation_wavelength 1.54184
_diffrn_reflns_av_R_equivalents 0.0466
_diffrn_reflns_av_sigmaI/netI 0.0536
_diffrn_reflns_limit_h_max 20
_diffrn_reflns_limit_h_min -21
_diffrn_reflns_limit_k_max 5
_diffrn_reflns_limit_k_min -10
_diffrn_reflns_limit_l_max 34
_diffrn_reflns_limit_l_min -28
_diffrn_reflns_number 19491
_diffrn_reflns_theta_full 64.93
_diffrn_reflns_theta_max 64.93
_diffrn_reflns_theta_min 3.13
_exptl_absorpt_coefficient_mu 4.119
_exptl_absorpt_correction_T_max 0.8526
_exptl_absorpt_correction_T_min 0.4930
_exptl_absorpt_correction_type multi-scan
_exptl_absorpt_process_details 'SADABS (Sheldrick, 2002)'
_exptl_crystal_density_diffrn 1.421
_exptl_crystal_description blade
_exptl_crystal_F_000 2108
_exptl_crystal_size_max 0.20
_exptl_crystal_size_mid 0.07
_exptl_crystal_size_min 0.04
_refine_diff_density_max 0.707
_refine_diff_density_min -1.139
_refine_diff_density_rms 0.075
_refine_ls_extinction_method none
_refine_ls_goodness_of_fit_ref 1.025
_refine_ls_hydrogen_treatment constr
_refine_ls_matrix_type full
_refine_ls_number_parameters 644
_refine_ls_number_reflns 7795
_refine_ls_number_restraints 2
_refine_ls_restrained_S_all 1.031
_refine_ls_R_factor_all 0.0754
_refine_ls_R_factor_gt 0.0587
_refine_ls_shift/su_max 0.001
_refine_ls_shift/su_mean 0.000
_refine_ls_structure_factor_coef Fsqd
_refine_ls_weighting_details 'calc w=1/[\s^2^(Fo^2^)+(0.1024P)^2^+3.6749P] where P=(Fo^2^+2Fc^2^)/3'
_refine_ls_weighting_scheme calc
_refine_ls_wR_factor_gt 0.1562
_refine_ls_wR_factor_ref 0.1687
_reflns_number_gt 6277
_reflns_number_total 7795
_reflns_threshold_expression >2sigma(I)
_cod_data_source_file ic3007926_si_003.cif
_cod_data_source_block roberto49,GP3Sept11
_cod_original_cell_volume 4764.8(13)
_cod_original_sg_symbol_H-M 'P 2/c'
_cod_database_code 4329553

loop_
_symmetry_equiv_pos_as_xyz
'x, y, z'
'-x, y, -z+1/2'
'-x, -y, -z'
'x, -y, z-1/2'

loop_
_atom_site_label
_atom_site_type_symbol
_atom_site_fract_x
_atom_site_fract_y
_atom_site_fract_z
_atom_site_U_iso_or_equiv
_atom_site_adp_type
_atom_site_occupancy
_atom_site_symmetry_multiplicity
_atom_site_calc_flag
_atom_site_refinement_flags
_atom_site_disorder_assembly
_atom_site_disorder_group
Co Co 0.79818(3) 0.39819(6) 0.563627(19) 0.02684(18) Uani 1 1 d . . .
P P 0.72975(5) 0.20094(10) 0.54096(3) 0.0300(2) Uani 1 1 d . . .
O1 O 0.5666(2) 0.8135(4) 0.62704(15) 0.0804(13) Uani 1 1 d . . .
O2 O 0.55270(17) 0.5933(4) 0.64633(12) 0.0543(8) Uani 1 1 d . . .
O3 O 1.03100(17) -0.0344(3) 0.58200(9) 0.0414(7) Uani 1 1 d . . .
O4 O 1.09134(17) 0.0726(3) 0.53684(10) 0.0465(7) Uani 1 1 d . . .
N1 N 0.72688(17) 0.5240(3) 0.57801(10) 0.0302(7) Uani 1 1 d . . .
N2 N 0.83146(16) 0.3468(3) 0.62764(10) 0.0285(6) Uani 1 1 d . . .
N3 N 0.88617(17) 0.3275(3) 0.54829(10) 0.0282(6) Uani 1 1 d . . .
N4 N 0.77377(17) 0.5065(3) 0.50764(10) 0.0295(7) Uani 1 1 d . . .
N5 N 0.5831(2) 0.6848(4) 0.62727(13) 0.0467(9) Uani 1 1 d . . .
N6 N 1.04008(19) 0.0665(4) 0.55683(11) 0.0362(7) Uani 1 1 d . . .
C1 C 0.6922(2) 0.6212(4) 0.54380(13) 0.0316(8) Uani 1 1 d . . .
C2 C 0.6371(2) 0.6980(4) 0.55892(14) 0.0354(9) Uani 1 1 d . . .
H2 H 0.6060 0.7740 0.5426 0.043 Uiso 1 1 calc R . .
C3 C 0.6369(2) 0.6416(4) 0.60237(14) 0.0347(8) Uani 1 1 d . . .
C4 C 0.6948(2) 0.5325(4) 0.61543(13) 0.0318(8) Uani 1 1 d . . .
C5 C 0.7263(2) 0.4549(4) 0.65685(13) 0.0307(8) Uani 1 1 d . . .
C6 C 0.7936(2) 0.3741(4) 0.66241(13) 0.0304(8) Uani 1 1 d . . .
C7 C 0.8374(2) 0.3161(4) 0.70584(13) 0.0333(8) Uani 1 1 d . . .
H7 H 0.8245 0.3192 0.7352 0.040 Uiso 1 1 calc R . .
C8 C 0.9007(2) 0.2553(4) 0.69823(12) 0.0319(8) Uani 1 1 d . . .
H8 H 0.9407 0.2106 0.7214 0.038 Uiso 1 1 calc R . .
C9 C 0.8965(2) 0.2706(4) 0.64881(12) 0.0288(8) Uani 1 1 d . . .
C10 C 0.9484(2) 0.2179(4) 0.62508(12) 0.0277(8) Uani 1 1 d . . .
C11 C 0.9389(2) 0.2360(4) 0.57644(12) 0.0270(7) Uani 1 1 d . . .
C12 C 0.9854(2) 0.1826(4) 0.54744(13) 0.0298(8) Uani 1 1 d . . .
C13 C 0.9632(2) 0.2444(4) 0.50423(13) 0.0299(8) Uani 1 1 d . . .
H13 H 0.9849 0.2281 0.4785 0.036 Uiso 1 1 calc R . .
C14 C 0.9021(2) 0.3371(4) 0.50425(12) 0.0288(8) Uani 1 1 d . . .
C15 C 0.8634(2) 0.4257(4) 0.46599(13) 0.0294(8) Uani 1 1 d . . .
C16 C 0.8033(2) 0.5131(4) 0.46886(12) 0.0307(8) Uani 1 1 d . . .
C17 C 0.7661(2) 0.6297(4) 0.43951(13) 0.0349(9) Uani 1 1 d . . .
H17 H 0.7751 0.6592 0.4104 0.042 Uiso 1 1 calc R . .
C18 C 0.7155(2) 0.6908(4) 0.46091(13) 0.0353(9) Uani 1 1 d . . .
H18 H 0.6828 0.7703 0.4496 0.042 Uiso 1 1 calc R . .
C19 C 0.7211(2) 0.6124(4) 0.50333(13) 0.0310(8) Uani 1 1 d . . .
C20 C 0.6935(2) 0.4612(4) 0.69822(14) 0.0346(8) Uani 1 1 d . . .
C21 C 0.6964(2) 0.5877(5) 0.72473(15) 0.0454(10) Uani 1 1 d . . .
H21 H 0.7191 0.6722 0.7161 0.055 Uiso 1 1 calc R . .
C22 C 0.6663(3) 0.5909(6) 0.76343(16) 0.0532(12) Uani 1 1 d . . .
H22 H 0.6692 0.6780 0.7810 0.064 Uiso 1 1 calc R . .
C23 C 0.6324(3) 0.4715(6) 0.77733(16) 0.0564(13) Uani 1 1 d . . .
C24 C 0.6300(3) 0.3470(6) 0.75107(19) 0.0616(14) Uani 1 1 d . . .
H24 H 0.6073 0.2626 0.7599 0.074 Uiso 1 1 calc R . .
C25 C 0.6599(3) 0.3417(5) 0.71190(17) 0.0500(11) Uani 1 1 d . . .
H25 H 0.6570 0.2543 0.6945 0.060 Uiso 1 1 calc R . .
C26 C 0.5985(3) 0.4753(8) 0.81906(19) 0.0794(18) Uani 1 1 d . . .
H26A H 0.6137 0.5648 0.8369 0.119 Uiso 1 1 calc R . .
H26B H 0.6167 0.3920 0.8396 0.119 Uiso 1 1 calc R . .
H26C H 0.5429 0.4716 0.8078 0.119 Uiso 1 1 calc R . .
C27 C 1.0214(2) 0.1552(4) 0.65381(12) 0.0295(8) Uani 1 1 d . . .
C28 C 1.0247(2) 0.0336(4) 0.68278(13) 0.0326(8) Uani 1 1 d . . .
H28 H 0.9791 -0.0111 0.6854 0.039 Uiso 1 1 calc R . .
C29 C 1.0945(2) -0.0217(4) 0.70770(13) 0.0363(9) Uani 1 1 d . . .
H29 H 1.0956 -0.1050 0.7268 0.044 Uiso 1 1 calc R . .
C30 C 1.1627(2) 0.0410(4) 0.70557(13) 0.0342(8) Uani 1 1 d . . .
C31 C 1.1587(2) 0.1633(4) 0.67702(13) 0.0326(8) Uani 1 1 d . . .
H31 H 1.2043 0.2095 0.6750 0.039 Uiso 1 1 calc R . .
C32 C 1.0898(2) 0.2177(4) 0.65173(12) 0.0304(8) Uani 1 1 d . . .
H32 H 1.0889 0.3003 0.6323 0.036 Uiso 1 1 calc R . .
C33 C 1.2379(2) -0.0174(5) 0.73269(16) 0.0484(11) Uani 1 1 d . . .
H33A H 1.2779 0.0199 0.7191 0.073 Uiso 1 1 calc R . .
H33B H 1.2371 -0.1232 0.7309 0.073 Uiso 1 1 calc R . .
H33C H 1.2482 0.0127 0.7658 0.073 Uiso 1 1 calc R . .
C34 C 0.8895(2) 0.4253(4) 0.42201(12) 0.0303(8) Uani 1 1 d . . .
C35 C 0.9657(2) 0.4417(4) 0.42297(13) 0.0315(8) Uani 1 1 d . . .
H35 H 1.0023 0.4563 0.4523 0.038 Uiso 1 1 calc R . .
C36 C 0.9887(2) 0.4369(4) 0.38166(13) 0.0324(8) Uani 1 1 d . . .
H36 H 1.0411 0.4489 0.3831 0.039 Uiso 1 1 calc R . .
C37 C 0.9370(2) 0.4150(4) 0.33820(13) 0.0327(8) Uani 1 1 d . . .
C38 C 0.8608(2) 0.3998(4) 0.33722(13) 0.0368(9) Uani 1 1 d . . .
H38 H 0.8242 0.3860 0.3078 0.044 Uiso 1 1 calc R . .
C39 C 0.8370(2) 0.4045(4) 0.37842(13) 0.0349(9) Uani 1 1 d . . .
H39 H 0.7846 0.3935 0.3769 0.042 Uiso 1 1 calc R . .
C40 C 0.9628(3) 0.4125(5) 0.29366(14) 0.0433(10) Uani 1 1 d . . .
H40A H 0.9953 0.3279 0.2939 0.065 Uiso 1 1 calc R . .
H40B H 0.9916 0.5007 0.2917 0.065 Uiso 1 1 calc R . .
H40C H 0.9184 0.4072 0.2663 0.065 Uiso 1 1 calc R . .
C41 C 0.6364(2) 0.2128(4) 0.55328(13) 0.0349(9) Uani 1 1 d . . .
C42 C 0.6099(3) 0.1103(5) 0.57951(17) 0.0492(11) Uani 1 1 d . . .
H42 H 0.6385 0.0252 0.5901 0.059 Uiso 1 1 calc R . .
C43 C 0.5404(3) 0.1334(6) 0.5903(2) 0.0640(14) Uani 1 1 d . . .
H43 H 0.5222 0.0635 0.6084 0.077 Uiso 1 1 calc R . .
C44 C 0.4982(3) 0.2551(6) 0.57514(18) 0.0583(13) Uani 1 1 d . . .
H44 H 0.4521 0.2716 0.5838 0.070 Uiso 1 1 calc R . .
C45 C 0.5232(2) 0.3529(5) 0.54737(17) 0.0501(11) Uani 1 1 d . . .
H45 H 0.4929 0.4351 0.5354 0.060 Uiso 1 1 calc R . .
C46 C 0.5914(2) 0.3332(4) 0.53674(15) 0.0401(9) Uani 1 1 d . . .
H46 H 0.6082 0.4026 0.5178 0.048 Uiso 1 1 calc R . .
C47 C 0.7758(2) 0.0414(4) 0.57248(13) 0.0319(8) Uani 1 1 d . . .
C48 C 0.8098(2) -0.0647(4) 0.55043(14) 0.0358(9) Uani 1 1 d . . .
H48 H 0.8078 -0.0568 0.5178 0.043 Uiso 1 1 calc R . .
C49 C 0.8465(2) -0.1817(4) 0.57678(15) 0.0414(10) Uani 1 1 d . . .
H49 H 0.8711 -0.2516 0.5622 0.050 Uiso 1 1 calc R . .
C50 C 0.8477(2) -0.1972(4) 0.62339(15) 0.0412(10) Uani 1 1 d . . .
H50 H 0.8709 -0.2796 0.6406 0.049 Uiso 1 1 calc R . .
C51 C 0.8149(2) -0.0928(4) 0.64524(15) 0.0419(10) Uani 1 1 d . . .
H51 H 0.8163 -0.1029 0.6777 0.050 Uiso 1 1 calc R . .
C52 C 0.7802(2) 0.0263(4) 0.62030(14) 0.0366(9) Uani 1 1 d . . .
H52 H 0.7590 0.0987 0.6360 0.044 Uiso 1 1 calc R . .
C53 C 0.7085(2) 0.1600(4) 0.47785(13) 0.0356(9) Uani 1 1 d . . .
C54 C 0.6342(2) 0.1575(5) 0.44945(15) 0.0484(11) Uani 1 1 d . . .
H54 H 0.5931 0.1770 0.4629 0.058 Uiso 1 1 calc R . .
C55 C 0.6202(3) 0.1270(7) 0.40196(17) 0.0630(14) Uani 1 1 d . . .
H55 H 0.5693 0.1281 0.3827 0.076 Uiso 1 1 calc R . .
C56 C 0.6786(3) 0.0951(6) 0.38196(16) 0.0561(12) Uani 1 1 d . . .
H56 H 0.6680 0.0733 0.3492 0.067 Uiso 1 1 calc R . .
C57 C 0.7525(2) 0.0948(4) 0.40947(14) 0.0407(10) Uani 1 1 d . . .
H57 H 0.7931 0.0710 0.3960 0.049 Uiso 1 1 calc R . .
C58 C 0.7671(2) 0.1296(4) 0.45718(14) 0.0358(9) Uani 1 1 d . . .
H58 H 0.8182 0.1327 0.4760 0.043 Uiso 1 1 calc R . .
C59 C 0.4434(9) 0.0938(17) 0.2618(6) 0.1168(9) Uiso 0.50 1 d PD A -1
H59A H 0.4354 0.1699 0.2837 0.140 Uiso 0.50 1 calc PR A -1
H59B H 0.3934 0.0614 0.2420 0.140 Uiso 0.50 1 calc PR A -1
Cl1 Cl 0.5058(3) 0.1643(5) 0.22294(16) 0.1168(9) Uiso 0.50 1 d PD A -1
Cl2 Cl 0.4921(3) -0.0453(5) 0.29176(16) 0.1168(9) Uiso 0.50 1 d PD A -1

loop_
_atom_site_aniso_label
_atom_site_aniso_U_11
_atom_site_aniso_U_22
_atom_site_aniso_U_33
_atom_site_aniso_U_23
_atom_site_aniso_U_13
_atom_site_aniso_U_12
Co 0.0312(3) 0.0259(3) 0.0241(3) 0.0006(2) 0.0084(2) -0.0020(2)
P 0.0328(5) 0.0285(5) 0.0288(5) -0.0004(4) 0.0080(4) -0.0031(4)
O1 0.103(3) 0.062(2) 0.100(3) 0.024(2) 0.069(3) 0.038(2)
O2 0.0444(17) 0.066(2) 0.059(2) 0.0092(17) 0.0250(15) -0.0006(15)
O3 0.0633(18) 0.0284(14) 0.0318(14) 0.0001(12) 0.0114(13) 0.0068(13)
O4 0.0477(17) 0.0506(17) 0.0454(17) -0.0018(14) 0.0197(14) 0.0111(14)
N1 0.0327(16) 0.0301(16) 0.0283(16) -0.0008(13) 0.0087(13) -0.0034(13)
N2 0.0310(16) 0.0268(15) 0.0289(15) -0.0012(12) 0.0099(13) -0.0026(12)
N3 0.0334(16) 0.0254(15) 0.0257(15) -0.0006(12) 0.0079(12) -0.0041(13)
N4 0.0327(16) 0.0277(15) 0.0297(16) 0.0004(13) 0.0112(13) -0.0008(13)
N5 0.050(2) 0.053(2) 0.043(2) 0.0090(17) 0.0228(17) 0.0117(18)
N6 0.047(2) 0.0333(17) 0.0287(17) -0.0044(14) 0.0106(15) 0.0043(15)
C1 0.0336(19) 0.0290(19) 0.0313(19) 0.0004(15) 0.0069(16) -0.0042(15)
C2 0.038(2) 0.032(2) 0.037(2) 0.0041(16) 0.0112(17) 0.0043(16)
C3 0.034(2) 0.037(2) 0.036(2) -0.0030(17) 0.0149(17) 0.0007(16)
C4 0.035(2) 0.0292(19) 0.033(2) -0.0012(15) 0.0133(16) -0.0009(15)
C5 0.035(2) 0.0308(19) 0.0271(18) -0.0029(15) 0.0099(15) -0.0041(16)
C6 0.037(2) 0.0273(18) 0.0309(19) -0.0010(15) 0.0149(16) -0.0040(15)
C7 0.040(2) 0.033(2) 0.0297(19) 0.0008(16) 0.0131(16) -0.0019(16)
C8 0.039(2) 0.0320(19) 0.0245(18) 0.0050(15) 0.0076(16) 0.0003(16)
C9 0.0329(19) 0.0255(18) 0.0281(18) 0.0017(14) 0.0082(15) -0.0027(15)
C10 0.0341(19) 0.0215(17) 0.0280(18) 0.0000(14) 0.0093(15) -0.0016(14)
C11 0.0331(19) 0.0234(17) 0.0236(17) -0.0015(14) 0.0057(15) -0.0041(14)
C12 0.037(2) 0.0241(18) 0.0299(19) -0.0043(15) 0.0114(16) -0.0019(15)
C13 0.034(2) 0.0297(18) 0.0280(18) -0.0032(15) 0.0120(15) -0.0027(15)
C14 0.0344(19) 0.0314(19) 0.0221(17) -0.0023(15) 0.0101(15) -0.0048(15)
C15 0.0306(19) 0.0293(18) 0.0284(19) -0.0024(15) 0.0080(15) -0.0067(15)
C16 0.035(2) 0.033(2) 0.0234(18) -0.0015(15) 0.0069(15) -0.0052(16)
C17 0.041(2) 0.036(2) 0.0269(19) 0.0052(16) 0.0077(16) -0.0011(17)
C18 0.039(2) 0.033(2) 0.033(2) 0.0057(16) 0.0075(17) -0.0001(16)
C19 0.0323(19) 0.0305(19) 0.0294(19) 0.0008(15) 0.0065(15) -0.0020(15)
C20 0.034(2) 0.039(2) 0.033(2) 0.0045(17) 0.0125(16) 0.0048(17)
C21 0.042(2) 0.052(3) 0.042(2) -0.008(2) 0.0120(19) -0.0020(19)
C22 0.046(3) 0.073(3) 0.042(2) -0.015(2) 0.014(2) 0.002(2)
C23 0.051(3) 0.083(4) 0.041(2) 0.007(2) 0.022(2) 0.018(3)
C24 0.073(3) 0.056(3) 0.071(3) 0.019(3) 0.046(3) 0.007(3)
C25 0.061(3) 0.043(2) 0.057(3) 0.002(2) 0.033(2) 0.001(2)
C26 0.078(4) 0.119(5) 0.053(3) 0.009(3) 0.038(3) 0.017(4)
C27 0.038(2) 0.0274(18) 0.0235(17) -0.0043(15) 0.0084(15) 0.0008(15)
C28 0.040(2) 0.0279(19) 0.0302(19) -0.0009(15) 0.0103(16) -0.0004(16)
C29 0.052(2) 0.0278(19) 0.0283(19) 0.0026(15) 0.0086(17) 0.0023(17)
C30 0.043(2) 0.034(2) 0.0245(18) -0.0045(15) 0.0073(16) 0.0078(17)
C31 0.036(2) 0.0328(19) 0.0305(19) -0.0027(16) 0.0110(16) -0.0001(16)
C32 0.038(2) 0.0285(18) 0.0260(18) -0.0012(15) 0.0103(15) 0.0004(15)
C33 0.046(2) 0.050(3) 0.047(3) 0.010(2) 0.009(2) 0.012(2)
C34 0.039(2) 0.0263(18) 0.0256(18) 0.0000(14) 0.0083(16) -0.0002(15)
C35 0.041(2) 0.0251(18) 0.0286(19) 0.0004(15) 0.0101(16) -0.0013(16)
C36 0.043(2) 0.0231(17) 0.035(2) 0.0010(15) 0.0184(17) -0.0022(16)
C37 0.046(2) 0.0253(18) 0.0294(19) -0.0012(15) 0.0153(17) -0.0010(16)
C38 0.047(2) 0.038(2) 0.0243(19) -0.0009(16) 0.0058(17) -0.0065(17)
C39 0.038(2) 0.037(2) 0.031(2) -0.0018(16) 0.0111(17) -0.0046(16)
C40 0.060(3) 0.039(2) 0.035(2) -0.0023(18) 0.020(2) -0.007(2)
C41 0.036(2) 0.035(2) 0.035(2) 0.0008(16) 0.0102(17) -0.0049(16)
C42 0.044(2) 0.049(3) 0.059(3) 0.013(2) 0.020(2) 0.000(2)
C43 0.049(3) 0.074(3) 0.076(4) 0.022(3) 0.031(3) -0.002(3)
C44 0.040(3) 0.073(3) 0.066(3) 0.004(3) 0.020(2) 0.005(2)
C45 0.038(2) 0.049(3) 0.057(3) -0.004(2) 0.003(2) 0.002(2)
C46 0.035(2) 0.036(2) 0.046(2) 0.0012(18) 0.0062(18) -0.0036(17)
C47 0.0310(19) 0.0296(19) 0.035(2) -0.0020(16) 0.0084(16) -0.0044(15)
C48 0.041(2) 0.0300(19) 0.036(2) -0.0033(16) 0.0094(17) -0.0038(17)
C49 0.044(2) 0.033(2) 0.047(2) -0.0037(18) 0.0107(19) 0.0007(17)
C50 0.046(2) 0.029(2) 0.045(2) 0.0069(17) 0.0063(19) -0.0028(17)
C51 0.053(3) 0.036(2) 0.037(2) 0.0057(18) 0.0132(19) -0.0044(19)
C52 0.043(2) 0.029(2) 0.039(2) -0.0016(17) 0.0141(18) -0.0041(17)
C53 0.041(2) 0.031(2) 0.034(2) 0.0002(16) 0.0079(17) -0.0063(17)
C54 0.036(2) 0.067(3) 0.041(2) -0.009(2) 0.0076(19) -0.008(2)
C55 0.043(3) 0.101(4) 0.041(3) -0.009(3) 0.004(2) -0.009(3)
C56 0.059(3) 0.075(3) 0.033(2) -0.008(2) 0.010(2) -0.011(2)
C57 0.049(2) 0.040(2) 0.036(2) -0.0040(18) 0.0161(19) -0.0065(18)
C58 0.039(2) 0.0314(19) 0.038(2) 0.0000(16) 0.0120(17) -0.0061(16)

loop_
_atom_type_symbol
_atom_type_description
_atom_type_scat_dispersion_real
_atom_type_scat_dispersion_imag
_atom_type_scat_source
C C 0.0181 0.0091 'International Tables Vol C Tables 4.2.6.8 and 6.1.1.4'
H H 0.0000 0.0000 'International Tables Vol C Tables 4.2.6.8 and 6.1.1.4'
N N 0.0311 0.0180 'International Tables Vol C Tables 4.2.6.8 and 6.1.1.4'
O O 0.0492 0.0322 'International Tables Vol C Tables 4.2.6.8 and 6.1.1.4'
P P 0.2955 0.4335 'International Tables Vol C Tables 4.2.6.8 and 6.1.1.4'
Co Co -2.3653 3.6143 'International Tables Vol C Tables 4.2.6.8 and 6.1.1.4'
Cl Cl 0.3639 0.7018 'International Tables Vol C Tables 4.2.6.8 and 6.1.1.4'

loop_
_geom_angle_atom_site_label_1
_geom_angle_atom_site_label_2
_geom_angle_atom_site_label_3
_geom_angle
N1 Co N4 81.09(13)
N1 Co N2 89.66(13)
N4 Co N2 162.14(13)
N1 Co N3 161.72(13)
N4 Co N3 89.91(13)
N2 Co N3 94.47(13)
N1 Co P 102.14(10)
N4 Co P 101.11(10)
N2 Co P 95.74(9)
N3 Co P 95.17(9)
C47 P C53 106.98(18)
C47 P C41 106.06(17)
C53 P C41 104.50(18)
C47 P Co 111.51(12)
C53 P Co 115.37(13)
C41 P Co 111.77(13)
C1 N1 C4 109.6(3)
C1 N1 Co 117.2(2)
C4 N1 Co 132.9(3)
C9 N2 C6 107.2(3)
C9 N2 Co 126.5(2)
C6 N2 Co 126.3(2)
C11 N3 C14 108.0(3)
C11 N3 Co 124.9(2)
C14 N3 Co 126.3(2)
C19 N4 C16 108.1(3)
C19 N4 Co 117.9(2)
C16 N4 Co 133.6(3)
O2 N5 O1 122.3(4)
O2 N5 C3 119.7(4)
O1 N5 C3 118.0(4)
O4 N6 O3 124.2(3)
O4 N6 C12 116.7(3)
O3 N6 C12 119.1(3)
N1 C1 C2 109.6(3)
N1 C1 C19 111.8(3)
C2 C1 C19 138.6(4)
C3 C2 C1 106.1(3)
C3 C2 H2 127.0
C1 C2 H2 127.0
C2 C3 N5 122.4(4)
C2 C3 C4 109.4(3)
N5 C3 C4 128.1(4)
N1 C4 C5 120.0(3)
N1 C4 C3 105.3(3)
C5 C4 C3 134.2(3)
C4 C5 C6 121.3(3)
C4 C5 C20 121.8(3)
C6 C5 C20 116.8(3)
N2 C6 C5 126.5(3)
N2 C6 C7 108.5(3)
C5 C6 C7 124.9(3)
C8 C7 C6 108.2(3)
C8 C7 H7 125.9
C6 C7 H7 125.9
C7 C8 C9 107.6(3)
C7 C8 H8 126.2
C9 C8 H8 126.2
N2 C9 C10 124.6(3)
N2 C9 C8 108.5(3)
C10 C9 C8 126.9(3)
C11 C10 C9 123.0(3)
C11 C10 C27 118.3(3)
C9 C10 C27 118.3(3)
N3 C11 C10 124.2(3)
N3 C11 C12 106.5(3)
C10 C11 C12 128.8(3)
C13 C12 C11 109.3(3)
C13 C12 N6 121.1(3)
C11 C12 N6 129.0(3)
C12 C13 C14 107.5(3)
C12 C13 H13 126.3
C14 C13 H13 126.3
N3 C14 C13 108.5(3)
N3 C14 C15 125.9(3)
C13 C14 C15 125.6(3)
C16 C15 C14 121.9(3)
C16 C15 C34 119.6(3)
C14 C15 C34 118.6(3)
N4 C16 C15 120.7(3)
N4 C16 C17 107.6(3)
C15 C16 C17 131.4(3)
C18 C17 C16 107.8(3)
C18 C17 H17 126.1
C16 C17 H17 126.1
C17 C18 C19 106.8(3)
C17 C18 H18 126.6
C19 C18 H18 126.6
N4 C19 C18 109.7(3)
N4 C19 C1 111.9(3)
C18 C19 C1 138.1(4)
C25 C20 C21 117.8(4)
C25 C20 C5 120.8(4)
C21 C20 C5 121.4(4)
C22 C21 C20 120.6(4)
C22 C21 H21 119.7
C20 C21 H21 119.7
C23 C22 C21 122.0(5)
C23 C22 H22 119.0
C21 C22 H22 119.0
C22 C23 C24 117.1(4)
C22 C23 C26 122.1(5)
C24 C23 C26 120.7(5)
C23 C24 C25 121.7(5)
C23 C24 H24 119.2
C25 C24 H24 119.2
C20 C25 C24 120.8(4)
C20 C25 H25 119.6
C24 C25 H25 119.6
C23 C26 H26A 109.5
C23 C26 H26B 109.5
H26A C26 H26B 109.5
C23 C26 H26C 109.5
H26A C26 H26C 109.5
H26B C26 H26C 109.5
C32 C27 C28 117.6(3)
C32 C27 C10 119.4(3)
C28 C27 C10 123.0(3)
C29 C28 C27 120.2(4)
C29 C28 H28 119.9
C27 C28 H28 119.9
C28 C29 C30 122.0(4)
C28 C29 H29 119.0
C30 C29 H29 119.0
C29 C30 C31 117.3(3)
C29 C30 C33 122.2(4)
C31 C30 C33 120.5(4)
C32 C31 C30 121.1(4)
C32 C31 H31 119.5
C30 C31 H31 119.5
C31 C32 C27 121.8(3)
C31 C32 H32 119.1
C27 C32 H32 119.1
C30 C33 H33A 109.5
C30 C33 H33B 109.5
H33A C33 H33B 109.5
C30 C33 H33C 109.5
H33A C33 H33C 109.5
H33B C33 H33C 109.5
C35 C34 C39 118.5(3)
C35 C34 C15 121.8(3)
C39 C34 C15 119.7(3)
C36 C35 C34 120.7(4)
C36 C35 H35 119.6
C34 C35 H35 119.6
C35 C36 C37 121.2(4)
C35 C36 H36 119.4
C37 C36 H36 119.4
C36 C37 C38 118.0(3)
C36 C37 C40 120.5(4)
C38 C37 C40 121.4(4)
C39 C38 C37 121.2(4)
C39 C38 H38 119.4
C37 C38 H38 119.4
C38 C39 C34 120.4(4)
C38 C39 H39 119.8
C34 C39 H39 119.8
C37 C40 H40A 109.5
C37 C40 H40B 109.5
H40A C40 H40B 109.5
C37 C40 H40C 109.5
H40A C40 H40C 109.5
H40B C40 H40C 109.5
C42 C41 C46 118.8(4)
C42 C41 P 123.0(3)
C46 C41 P 118.2(3)
C41 C42 C43 119.3(4)
C41 C42 H42 120.4
C43 C42 H42 120.4
C44 C43 C42 121.1(5)
C44 C43 H43 119.4
C42 C43 H43 119.4
C43 C44 C45 119.2(4)
C43 C44 H44 120.4
C45 C44 H44 120.4
C46 C45 C44 120.6(4)
C46 C45 H45 119.7
C44 C45 H45 119.7
C45 C46 C41 120.9(4)
C45 C46 H46 119.5
C41 C46 H46 119.5
C52 C47 C48 118.5(4)
C52 C47 P 119.2(3)
C48 C47 P 122.2(3)
C49 C48 C47 119.6(4)
C49 C48 H48 120.2
C47 C48 H48 120.2
C50 C49 C48 120.9(4)
C50 C49 H49 119.5
C48 C49 H49 119.5
C49 C50 C51 119.7(4)
C49 C50 H50 120.2
C51 C50 H50 120.2
C50 C51 C52 120.5(4)
C50 C51 H51 119.7
C52 C51 H51 119.7
C51 C52 C47 120.7(4)
C51 C52 H52 119.7
C47 C52 H52 119.7
C58 C53 C54 118.4(4)
C58 C53 P 120.0(3)
C54 C53 P 121.6(3)
C55 C54 C53 120.1(4)
C55 C54 H54 120.0
C53 C54 H54 120.0
C54 C55 C56 121.0(4)
C54 C55 H55 119.5
C56 C55 H55 119.5
C55 C56 C57 119.9(4)
C55 C56 H56 120.0
C57 C56 H56 120.0
C56 C57 C58 119.2(4)
C56 C57 H57 120.4
C58 C57 H57 120.4
C53 C58 C57 121.3(4)
C53 C58 H58 119.4
C57 C58 H58 119.4
Cl2 C59 Cl1 104.9(8)
Cl2 C59 H59A 110.8
Cl1 C59 H59A 110.8
Cl2 C59 H59B 110.8
Cl1 C59 H59B 110.8
H59A C59 H59B 108.8

loop_
_geom_bond_atom_site_label_1
_geom_bond_atom_site_label_2
_geom_bond_distance
Co N1 1.873(3)
Co N4 1.873(3)
Co N2 1.875(3)
Co N3 1.892(3)
Co P 2.2113(11)
P C47 1.824(4)
P C53 1.826(4)
P C41 1.833(4)
O1 N5 1.227(5)
O2 N5 1.223(5)
O3 N6 1.227(4)
O4 N6 1.227(4)
N1 C1 1.371(5)
N1 C4 1.373(5)
N2 C9 1.378(5)
N2 C6 1.395(4)
N3 C11 1.380(5)
N3 C14 1.398(4)
N4 C19 1.354(5)
N4 C16 1.380(4)
N5 C3 1.425(5)
N6 C12 1.442(5)
C1 C2 1.393(5)
C1 C19 1.421(5)
C2 C3 1.377(5)
C2 H2 0.9500
C3 C4 1.437(5)
C4 C5 1.397(5)
C5 C6 1.408(5)
C5 C20 1.487(5)
C6 C7 1.418(5)
C7 C8 1.354(5)
C7 H7 0.9500
C8 C9 1.436(5)
C8 H8 0.9500
C9 C10 1.401(5)
C10 C11 1.400(5)
C10 C27 1.492(5)
C11 C12 1.435(5)
C12 C13 1.350(5)
C13 C14 1.406(5)
C13 H13 0.9500
C14 C15 1.417(5)
C15 C16 1.382(5)
C15 C34 1.486(5)
C16 C17 1.434(5)
C17 C18 1.366(6)
C17 H17 0.9500
C18 C19 1.419(5)
C18 H18 0.9500
C20 C25 1.373(6)
C20 C21 1.398(6)
C21 C22 1.383(6)
C21 H21 0.9500
C22 C23 1.378(7)
C22 H22 0.9500
C23 C24 1.379(8)
C23 C26 1.509(6)
C24 C25 1.395(6)
C24 H24 0.9500
C25 H25 0.9500
C26 H26A 0.9800
C26 H26B 0.9800
C26 H26C 0.9800
C27 C32 1.390(5)
C27 C28 1.401(5)
C28 C29 1.386(5)
C28 H28 0.9500
C29 C30 1.388(6)
C29 H29 0.9500
C30 C31 1.397(5)
C30 C33 1.495(6)
C31 C32 1.374(5)
C31 H31 0.9500
C32 H32 0.9500
C33 H33A 0.9800
C33 H33B 0.9800
C33 H33C 0.9800
C34 C35 1.389(5)
C34 C39 1.394(5)
C35 C36 1.382(5)
C35 H35 0.9500
C36 C37 1.386(6)
C36 H36 0.9500
C37 C38 1.389(6)
C37 C40 1.499(5)
C38 C39 1.386(5)
C38 H38 0.9500
C39 H39 0.9500
C40 H40A 0.9800
C40 H40B 0.9800
C40 H40C 0.9800
C41 C42 1.385(6)
C41 C46 1.392(6)
C42 C43 1.399(6)
C42 H42 0.9500
C43 C44 1.370(7)
C43 H43 0.9500
C44 C45 1.372(7)
C44 H44 0.9500
C45 C46 1.371(6)
C45 H45 0.9500
C46 H46 0.9500
C47 C52 1.389(5)
C47 C48 1.405(5)
C48 C49 1.394(6)
C48 H48 0.9500
C49 C50 1.367(6)
C49 H49 0.9500
C50 C51 1.378(6)
C50 H50 0.9500
C51 C52 1.381(6)
C51 H51 0.9500
C52 H52 0.9500
C53 C58 1.389(5)
C53 C54 1.391(6)
C54 C55 1.376(6)
C54 H54 0.9500
C55 C56 1.376(7)
C55 H55 0.9500
C56 C57 1.376(6)
C56 H56 0.9500
C57 C58 1.390(6)
C57 H57 0.9500
C58 H58 0.9500
C59 Cl2 1.675(13)
C59 Cl1 1.921(14)
C59 H59A 0.9900
C59 H59B 0.9900

loop_
_geom_torsion_atom_site_label_1
_geom_torsion_atom_site_label_2
_geom_torsion_atom_site_label_3
_geom_torsion_atom_site_label_4
_geom_torsion
N1 Co P C47 -128.48(16)
N4 Co P C47 148.36(16)
N2 Co P C47 -37.59(16)
N3 Co P C47 57.44(16)
N1 Co P C53 109.23(17)
N4 Co P C53 26.08(18)
N2 Co P C53 -159.88(17)
N3 Co P C53 -64.84(17)
N1 Co P C41 -9.95(17)
N4 Co P C41 -93.11(16)
N2 Co P C41 80.94(16)
N3 Co P C41 175.97(16)
N4 Co N1 C1 2.3(3)
N2 Co N1 C1 167.0(3)
N3 Co N1 C1 63.7(5)
P Co N1 C1 -97.2(3)
N4 Co N1 C4 174.9(4)
N2 Co N1 C4 -20.4(3)
N3 Co N1 C4 -123.8(4)
P Co N1 C4 75.4(3)
N1 Co N2 C9 -167.5(3)
N4 Co N2 C9 -109.1(5)
N3 Co N2 C9 -5.3(3)
P Co N2 C9 90.3(3)
N1 Co N2 C6 14.9(3)
N4 Co N2 C6 73.4(5)
N3 Co N2 C6 177.1(3)
P Co N2 C6 -87.3(3)
N1 Co N3 C11 117.8(4)
N4 Co N3 C11 177.9(3)
N2 Co N3 C11 15.2(3)
P Co N3 C11 -81.0(3)
N1 Co N3 C14 -74.2(5)
N4 Co N3 C14 -14.1(3)
N2 Co N3 C14 -176.7(3)
P Co N3 C14 87.1(3)
N1 Co N4 C19 -0.9(3)
N2 Co N4 C19 -60.5(5)
N3 Co N4 C19 -164.9(3)
P Co N4 C19 99.8(3)
N1 Co N4 C16 171.9(4)
N2 Co N4 C16 112.3(5)
N3 Co N4 C16 7.9(3)
P Co N4 C16 -87.4(3)
C4 N1 C1 C2 1.3(4)
Co N1 C1 C2 175.5(2)
C4 N1 C1 C19 -177.5(3)
Co N1 C1 C19 -3.2(4)
N1 C1 C2 C3 -2.3(4)
C19 C1 C2 C3 175.9(4)
C1 C2 C3 N5 -174.4(4)
C1 C2 C3 C4 2.5(4)
O2 N5 C3 C2 136.3(4)
O1 N5 C3 C2 -40.8(6)
O2 N5 C3 C4 -40.0(6)
O1 N5 C3 C4 142.9(5)
C1 N1 C4 C5 -173.0(3)
Co N1 C4 C5 14.0(5)
C1 N1 C4 C3 0.3(4)
Co N1 C4 C3 -172.7(3)
C2 C3 C4 N1 -1.7(4)
N5 C3 C4 N1 175.0(4)
C2 C3 C4 C5 170.1(4)
N5 C3 C4 C5 -13.2(7)
N1 C4 C5 C6 3.9(5)
C3 C4 C5 C6 -167.1(4)
N1 C4 C5 C20 179.9(3)
C3 C4 C5 C20 8.9(7)
C9 N2 C6 C5 176.8(3)
Co N2 C6 C5 -5.2(5)
C9 N2 C6 C7 1.3(4)
Co N2 C6 C7 179.2(2)
C4 C5 C6 N2 -7.8(6)
C20 C5 C6 N2 176.0(3)
C4 C5 C6 C7 167.0(4)
C20 C5 C6 C7 -9.1(5)
N2 C6 C7 C8 0.4(4)
C5 C6 C7 C8 -175.3(4)
C6 C7 C8 C9 -1.8(4)
C6 N2 C9 C10 177.5(3)
Co N2 C9 C10 -0.5(5)
C6 N2 C9 C8 -2.4(4)
Co N2 C9 C8 179.7(2)
C7 C8 C9 N2 2.6(4)
C7 C8 C9 C10 -177.2(3)
N2 C9 C10 C11 -0.8(6)
C8 C9 C10 C11 178.9(3)
N2 C9 C10 C27 171.7(3)
C8 C9 C10 C27 -8.5(5)
C14 N3 C11 C10 169.6(3)
Co N3 C11 C10 -20.5(5)
C14 N3 C11 C12 -3.3(4)
Co N3 C11 C12 166.6(2)
C9 C10 C11 N3 11.9(5)
C27 C10 C11 N3 -160.6(3)
C9 C10 C11 C12 -176.9(3)
C27 C10 C11 C12 10.5(5)
N3 C11 C12 C13 2.4(4)
C10 C11 C12 C13 -170.0(4)
N3 C11 C12 N6 -168.5(3)
C10 C11 C12 N6 19.1(6)
O4 N6 C12 C13 35.9(5)
O3 N6 C12 C13 -140.7(4)
O4 N6 C12 C11 -154.2(4)
O3 N6 C12 C11 29.2(5)
C11 C12 C13 C14 -0.5(4)
N6 C12 C13 C14 171.2(3)
C11 N3 C14 C13 3.0(4)
Co N3 C14 C13 -166.7(2)
C11 N3 C14 C15 -176.7(3)
Co N3 C14 C15 13.5(5)
C12 C13 C14 N3 -1.5(4)
C12 C13 C14 C15 178.2(3)
N3 C14 C15 C16 -0.7(6)
C13 C14 C15 C16 179.5(3)
N3 C14 C15 C34 178.3(3)
C13 C14 C15 C34 -1.5(5)
C19 N4 C16 C15 174.1(3)
Co N4 C16 C15 0.8(5)
C19 N4 C16 C17 -0.1(4)
Co N4 C16 C17 -173.4(3)
C14 C15 C16 N4 -6.5(5)
C34 C15 C16 N4 174.5(3)
C14 C15 C16 C17 166.1(4)
C34 C15 C16 C17 -12.9(6)
N4 C16 C17 C18 0.1(4)
C15 C16 C17 C18 -173.3(4)
C16 C17 C18 C19 -0.1(4)
C16 N4 C19 C18 0.0(4)
Co N4 C19 C18 174.5(2)
C16 N4 C19 C1 -175.1(3)
Co N4 C19 C1 -0.6(4)
C17 C18 C19 N4 0.0(4)
C17 C18 C19 C1 173.3(4)
N1 C1 C19 N4 2.4(4)
C2 C1 C19 N4 -175.8(4)
N1 C1 C19 C18 -170.8(4)
C2 C1 C19 C18 11.0(8)
C4 C5 C20 C25 112.9(5)
C6 C5 C20 C25 -70.9(5)
C4 C5 C20 C21 -67.8(5)
C6 C5 C20 C21 108.4(4)
C25 C20 C21 C22 0.2(6)
C5 C20 C21 C22 -179.2(4)
C20 C21 C22 C23 -0.3(7)
C21 C22 C23 C24 0.4(7)
C21 C22 C23 C26 -179.0(5)
C22 C23 C24 C25 -0.4(8)
C26 C23 C24 C25 178.9(5)
C21 C20 C25 C24 -0.2(7)
C5 C20 C25 C24 179.2(4)
C23 C24 C25 C20 0.4(8)
C11 C10 C27 C32 53.6(5)
C9 C10 C27 C32 -119.3(4)
C11 C10 C27 C28 -125.5(4)
C9 C10 C27 C28 61.6(5)
C32 C27 C28 C29 -0.8(5)
C10 C27 C28 C29 178.4(3)
C27 C28 C29 C30 0.9(6)
C28 C29 C30 C31 -0.1(5)
C28 C29 C30 C33 179.5(4)
C29 C30 C31 C32 -0.7(5)
C33 C30 C31 C32 179.7(4)
C30 C31 C32 C27 0.8(5)
C28 C27 C32 C31 0.0(5)
C10 C27 C32 C31 -179.2(3)
C16 C15 C34 C35 130.4(4)
C14 C15 C34 C35 -48.7(5)
C16 C15 C34 C39 -51.3(5)
C14 C15 C34 C39 129.7(4)
C39 C34 C35 C36 -0.2(5)
C15 C34 C35 C36 178.2(3)
C34 C35 C36 C37 -0.4(6)
C35 C36 C37 C38 0.8(5)
C35 C36 C37 C40 179.1(3)
C36 C37 C38 C39 -0.8(6)
C40 C37 C38 C39 -179.0(4)
C37 C38 C39 C34 0.3(6)
C35 C34 C39 C38 0.2(6)
C15 C34 C39 C38 -178.2(3)
C47 P C41 C42 -3.4(4)
C53 P C41 C42 109.5(4)
Co P C41 C42 -125.1(3)
C47 P C41 C46 174.5(3)
C53 P C41 C46 -72.7(3)
Co P C41 C46 52.7(3)
C46 C41 C42 C43 -2.7(7)
P C41 C42 C43 175.1(4)
C41 C42 C43 C44 0.4(8)
C42 C43 C44 C45 2.6(8)
C43 C44 C45 C46 -3.2(8)
C44 C45 C46 C41 0.9(7)
C42 C41 C46 C45 2.1(6)
P C41 C46 C45 -175.8(3)
C53 P C47 C52 -163.0(3)
C41 P C47 C52 -51.9(3)
Co P C47 C52 70.0(3)
C53 P C47 C48 19.5(4)
C41 P C47 C48 130.6(3)
Co P C47 C48 -107.5(3)
C52 C47 C48 C49 0.2(6)
P C47 C48 C49 177.8(3)
C47 C48 C49 C50 2.3(6)
C48 C49 C50 C51 -2.8(6)
C49 C50 C51 C52 0.8(6)
C50 C51 C52 C47 1.6(6)
C48 C47 C52 C51 -2.1(6)
P C47 C52 C51 -179.7(3)
C47 P C53 C58 -61.6(3)
C41 P C53 C58 -173.8(3)
Co P C53 C58 63.1(3)
C47 P C53 C54 118.1(4)
C41 P C53 C54 5.9(4)
Co P C53 C54 -117.2(3)
C58 C53 C54 C55 -0.6(7)
P C53 C54 C55 179.6(4)
C53 C54 C55 C56 1.6(8)
C54 C55 C56 C57 -0.7(9)
C55 C56 C57 C58 -1.2(7)
C54 C53 C58 C57 -1.2(6)
P C53 C58 C57 178.5(3)
C56 C57 C58 C53 2.2(6)
